data_2100229
loop_
_publ_author_name
'Oswald, Iain D. H.'
'Motherwell, W. D. Samuel'
'Parsons, Simon'

_publ_section_title
;
 Formation of quinol co-crystals with hydrogen-bond acceptors
;
_journal_issue 1
_journal_name_full 'Acta Crystallographica Section B'
_journal_page_first 46
_journal_page_last 57
_journal_paper_doi 10.1107/S0108768104028605
_journal_volume 61
_journal_year 2005
_chemical_formula_moiety 'C4 H10 N2, C6 H6 O2'
_chemical_formula_sum 'C10 H16 N2 O2'
_chemical_formula_weight 196.25
_chemical_name_common quinol:piperazine
_chemical_name_systematic
;
 ?
;
_space_group_IT_number 2
_symmetry_cell_setting 'Triclinic twin'
_symmetry_space_group_name_Hall '-P 1'
_symmetry_space_group_name_H-M 'P -1'
_atom_sites_solution_hydrogens geom
_atom_sites_solution_primary direct
_atom_sites_solution_secondary difmap
_audit_creation_method SHELXL-97
_cell_angle_alpha 100.269(4)
_cell_angle_beta 112.446(3)
_cell_angle_gamma 90.163(3)
_cell_formula_units_Z 1
_cell_length_a 5.7060(15)
_cell_length_b 6.7599(19)
_cell_length_c 7.0771(18)
_cell_measurement_reflns_used 2430
_cell_measurement_temperature 150(2)
_cell_measurement_theta_max 28.68
_cell_measurement_theta_min 3.07
_cell_volume 247.50(11)
_computing_cell_refinement 'Bruker SMART'
_computing_data_collection 'Bruker SMART'
_computing_data_reduction 'Bruker SHELXTL'
_computing_molecular_graphics 'Bruker SHELXTL'
_computing_publication_material 'Bruker SHELXTL'
_computing_structure_refinement 'SHELXL-97 (Sheldrick, 1997b)'
_computing_structure_solution 'SHELXS-97 (Sheldrick, 1997b)'
_diffrn_ambient_temperature 150(2)
_diffrn_measured_fraction_theta_full 0.926
_diffrn_measured_fraction_theta_max 0.926
_diffrn_measurement_device_type 'CCD area detector'
_diffrn_measurement_method '\w scans'
_diffrn_radiation_monochromator graphite
_diffrn_radiation_source 'fine-focus sealed tube'
_diffrn_radiation_type MoK\a
_diffrn_radiation_wavelength 0.71073
_diffrn_reflns_av_R_equivalents 0.0294
_diffrn_reflns_av_sigmaI/netI 0.0470
_diffrn_reflns_limit_h_max 7
_diffrn_reflns_limit_h_min -7
_diffrn_reflns_limit_k_max 8
_diffrn_reflns_limit_k_min -9
_diffrn_reflns_limit_l_max 9
_diffrn_reflns_limit_l_min -9
_diffrn_reflns_number 3814
_diffrn_reflns_theta_full 28.78
_diffrn_reflns_theta_max 28.78
_diffrn_reflns_theta_min 3.07
_diffrn_standards_decay_% 0
_diffrn_standards_number 0
_exptl_absorpt_coefficient_mu 0.093
_exptl_absorpt_correction_T_max 1
_exptl_absorpt_correction_T_min 0.874
_exptl_absorpt_correction_type multi-scan
_exptl_absorpt_process_details SADABS
_exptl_crystal_colour Colourless
_exptl_crystal_density_diffrn 1.317
_exptl_crystal_density_method 'not measured'
_exptl_crystal_description Block
_exptl_crystal_F_000 106
_exptl_crystal_size_max 0.27
_exptl_crystal_size_mid 0.23
_exptl_crystal_size_min 0.06
_refine_diff_density_max 0.318
_refine_diff_density_min -0.331
_refine_ls_extinction_method none
_refine_ls_goodness_of_fit_ref 1.091
_refine_ls_hydrogen_treatment mixed
_refine_ls_matrix_type full
_refine_ls_number_parameters 73
_refine_ls_number_reflns 1194
_refine_ls_number_restraints 0
_refine_ls_restrained_S_all 1.091
_refine_ls_R_factor_all 0.0537
_refine_ls_R_factor_gt 0.0512
_refine_ls_shift/su_max 0.000
_refine_ls_shift/su_mean 0.000
_refine_ls_structure_factor_coef Fsqd
_refine_ls_weighting_details 'calc w=1/[\s^2^(Fo^2^)+(0.0269P)^2^+0.1505P] where P=(Fo^2^+2Fc^2^)/3'
_refine_ls_weighting_scheme calc
_refine_ls_wR_factor_gt 0.1169
_refine_ls_wR_factor_ref 0.1180
_reflns_number_gt 1117
_reflns_number_total 1194
_reflns_threshold_expression >2sigma(I)
_cod_data_source_file ws5013.cif
_cod_data_source_block 2
_cod_depositor_comments
;
The following automatic conversions were performed:

'_exptl_absorpt_correction_type' value 'Multi-scan' changed to
'multi-scan' according to
/home/saulius/struct/CIF-dictionaries/cif_core.dic dictionary named
'cif_core.dic' version 2.4.1 from 2010-06-29.

Automatic conversion script
Id: cif_fix_values 1715 2011-07-08 13:25:40Z adriana 
;
_cod_original_sg_symbol_H-M P-1
_cod_database_code 2100229
_cod_database_fobs_code 2100229

loop_
_symmetry_equiv_pos_as_xyz
'x, y, z'
'-x, -y, -z'

loop_
_atom_site_label
_atom_site_fract_x
_atom_site_fract_y
_atom_site_fract_z
_atom_site_U_iso_or_equiv
_atom_site_adp_type
_atom_site_calc_flag
_atom_site_refinement_flags
_atom_site_occupancy
_atom_site_disorder_assembly
_atom_site_disorder_group
_atom_site_type_symbol
O1A 0.2196(2) 0.64145(17) 0.94863(19) 0.0256(3) Uani d . 1 . . O
C1A 0.1153(3) 0.8206(2) 0.9723(2) 0.0181(3) Uani d . 1 . . C
C2A 0.1463(3) 0.9795(2) 0.8811(2) 0.0188(3) Uani d . 1 . . C
H2A 0.2467 0.9665 0.7997 0.023 Uiso calc R 1 . . H
C3A 0.0313(3) 1.1566(2) 0.9084(2) 0.0183(3) Uani d . 1 . . C
H3A 0.0531 1.2639 0.8448 0.022 Uiso calc R 1 . . H
N1S 0.4720(3) 0.5682(2) 0.6971(2) 0.0204(3) Uani d . 1 . . N
C2S 0.5026(3) 0.7117(2) 0.5742(2) 0.0207(3) Uani d . 1 . . C
H2S1 0.5974 0.8369 0.6697 0.025 Uiso calc R 1 . . H
H2S2 0.3326 0.7468 0.4856 0.025 Uiso calc R 1 . . H
C3S 0.6429(3) 0.6288(2) 0.4364(3) 0.0234(4) Uani d . 1 . . C
H3S1 0.6433 0.7261 0.3473 0.028 Uiso calc R 1 . . H
H3S2 0.8219 0.6147 0.5256 0.028 Uiso calc R 1 . . H
H1S 0.619(4) 0.548(3) 0.789(3) 0.028(5) Uiso d . 1 . . H
H1A 0.306(5) 0.637(4) 0.868(4) 0.048(7) Uiso d . 1 . . H

loop_
_atom_site_aniso_label
_atom_site_aniso_U_11
_atom_site_aniso_U_22
_atom_site_aniso_U_33
_atom_site_aniso_U_12
_atom_site_aniso_U_13
_atom_site_aniso_U_23
O1A 0.0375(7) 0.0196(6) 0.0312(7) 0.0116(5) 0.0236(6) 0.0103(5)
C1A 0.0205(7) 0.0164(7) 0.0171(7) 0.0032(5) 0.0073(6) 0.0026(5)
C2A 0.0204(7) 0.0202(7) 0.0182(7) 0.0019(6) 0.0101(6) 0.0036(6)
C3A 0.0215(7) 0.0170(7) 0.0173(7) 0.0009(5) 0.0077(6) 0.0048(5)
N1S 0.0236(7) 0.0203(6) 0.0179(6) 0.0041(5) 0.0094(5) 0.0023(5)
C2S 0.0245(8) 0.0188(7) 0.0196(7) 0.0036(6) 0.0100(6) 0.0021(6)
C3S 0.0281(8) 0.0220(8) 0.0242(8) 0.0007(6) 0.0156(7) 0.0021(6)

loop_
_atom_type_symbol
_atom_type_description
_atom_type_scat_dispersion_real
_atom_type_scat_dispersion_imag
_atom_type_scat_source
C C 0.0033 0.0016 'International Tables Vol C Tables 4.2.6.8 and 6.1.1.4'
H H 0.0000 0.0000 'International Tables Vol C Tables 4.2.6.8 and 6.1.1.4'
N N 0.0061 0.0033 'International Tables Vol C Tables 4.2.6.8 and 6.1.1.4'
O O 0.0106 0.0060 'International Tables Vol C Tables 4.2.6.8 and 6.1.1.4'

loop_
_geom_angle_atom_site_label_1
_geom_angle_atom_site_label_2
_geom_angle_atom_site_label_3
_geom_angle_site_symmetry_1
_geom_angle_site_symmetry_3
_geom_angle
C1A O1A H1A . . 112.6(16)
O1A C1A C3A . 2_577 117.95(13)
O1A C1A C2A . . 123.23(14)
C3A C1A C2A 2_577 . 118.82(14)
C3A C2A C1A . . 120.35(14)
C3A C2A H2A . . 119.8
C1A C2A H2A . . 119.8
C2A C3A C1A . 2_577 120.84(14)
C2A C3A H3A . . 119.6
C1A C3A H3A 2_577 . 119.6
C2S N1S C3S . 2_666 111.17(12)
C2S N1S H1S . . 110.5(14)
C3S N1S H1S 2_666 . 107.5(13)
N1S C2S C3S . . 112.59(13)
N1S C2S H2S1 . . 109.1
C3S C2S H2S1 . . 109.1
N1S C2S H2S2 . . 109.1
C3S C2S H2S2 . . 109.1
H2S1 C2S H2S2 . . 107.8
N1S C3S C2S 2_666 . 112.70(13)
N1S C3S H3S1 2_666 . 109.1
C2S C3S H3S1 . . 109.1
N1S C3S H3S2 2_666 . 109.1
C2S C3S H3S2 . . 109.1
H3S1 C3S H3S2 . . 107.8

loop_
_geom_bond_atom_site_label_1
_geom_bond_atom_site_label_2
_geom_bond_site_symmetry_2
_geom_bond_distance
_geom_bond_publ_flag
O1A C1A . 1.3626(18) ?
O1A H1A . 0.88(3) ?
C1A C3A 2_577 1.390(2) ?
C1A C2A . 1.391(2) ?
C2A C3A . 1.386(2) ?
C2A H2A . 0.9500 ?
C3A C1A 2_577 1.390(2) ?
C3A H3A . 0.9500 ?
N1S C2S . 1.465(2) ?
N1S C3S 2_666 1.473(2) ?
N1S H1S . 0.87(2) ?
C2S C3S . 1.520(2) ?
C2S H2S1 . 0.9900 ?
C2S H2S2 . 0.9900 ?
C3S N1S 2_666 1.473(2) ?
C3S H3S1 . 0.9900 ?
C3S H3S2 . 0.9900 ?
